data_4313520
loop_
_publ_author_name
'Anastassiya V. Makarycheva-Mikhailova'
'Vadim Yu. Kukushkin'
'Alexey A. Nazarov'
'Dmitrii A. Garnovskii'
'Armando J. L. Pombeiro'
'Matti Haukka'
'Bernhard K. Keppler'
'Markus Galanski'

_publ_section_title
;
 Amidines Derived from Pt(IV)-Mediated Nitrile-Amino Alcohol Coupling and
 Their Zn(II)-Catalyzed Conversion into Oxazolines
;
_journal_name_full 'Inorganic Chemistry'
_journal_page_first 2805
_journal_page_last 2813
_journal_paper_doi 10.1021/ic034070t
_journal_volume 42
_journal_year 2003
_chemical_formula_sum 'C12 H28 Cl4 N4 O2 Pt'
_chemical_formula_weight 597.27
_chemical_name_common trans-[PtCl4{Z-NH=C(Et)NHCH2CH(Me)OH-(R)-(-)}2]
_space_group_IT_number 2
_symmetry_cell_setting triclinic
_symmetry_space_group_name_Hall '-P 1'
_symmetry_space_group_name_H-M 'P -1'
_atom_sites_solution_hydrogens mixed
_atom_sites_solution_primary direct
_atom_sites_solution_secondary difmap
_audit_creation_method SHELXL-97
_cell_angle_alpha 104.2530(10)
_cell_angle_beta 98.8570(10)
_cell_angle_gamma 116.112(2)
_cell_formula_units_Z 1
_cell_length_a 7.9911(2)
_cell_length_b 8.5378(2)
_cell_length_c 9.0101(3)
_cell_measurement_temperature 150(2)
_cell_volume 510.11(3)
_computing_cell_refinement 'Denzo/Scalepack (Otwinowski & Minor, 1997)'
_computing_data_collection 'Collect (Nonius BV, 1997-2000)'
_computing_data_reduction 'Denzo/Scalepack (Otwinowski & Minor, 1997)'
_computing_molecular_graphics 'XP in SHELXTL v.6.12 (Bruker AXS, 2001)'
_computing_publication_material 'SHELXL-97 (Sheldrick, 1997)'
_computing_structure_refinement 'SHELXL-97 (Sheldrick, 1997)'
_computing_structure_solution 'SHELXS-97 (Sheldrick, 1990)'
_diffrn_ambient_temperature 150(2)
_diffrn_detector_area_resol_mean 9
_diffrn_measured_fraction_theta_full 0.980
_diffrn_measured_fraction_theta_max 0.980
_diffrn_measurement_device '95mm CCD camera on \k-goniostat'
_diffrn_measurement_device_type KappaCCD
_diffrn_measurement_method CCD
_diffrn_radiation_monochromator 'horizonally mounted graphite crystal'
_diffrn_radiation_source 'fine-focus sealed tube'
_diffrn_radiation_type MoK\a
_diffrn_radiation_wavelength 0.71073
_diffrn_reflns_av_R_equivalents 0.0358
_diffrn_reflns_av_sigmaI/netI 0.0446
_diffrn_reflns_limit_h_max 9
_diffrn_reflns_limit_h_min -10
_diffrn_reflns_limit_k_max 11
_diffrn_reflns_limit_k_min -9
_diffrn_reflns_limit_l_max 11
_diffrn_reflns_limit_l_min -11
_diffrn_reflns_number 4354
_diffrn_reflns_theta_full 27.41
_diffrn_reflns_theta_max 27.41
_diffrn_reflns_theta_min 4.36
_exptl_absorpt_coefficient_mu 7.412
_exptl_absorpt_correction_T_max 0.3850
_exptl_absorpt_correction_T_min 0.2706
_exptl_absorpt_correction_type multi-scan
_exptl_absorpt_process_details 'Xprep in Shelxtl v.6.12 (Bruker AXS, 2001)'
_exptl_crystal_colour orange
_exptl_crystal_density_diffrn 1.944
_exptl_crystal_density_method 'not measured'
_exptl_crystal_description block
_exptl_crystal_F_000 290
_exptl_crystal_size_max 0.30
_exptl_crystal_size_mid 0.25
_exptl_crystal_size_min 0.10
_refine_diff_density_max 1.100
_refine_diff_density_min -1.393
_refine_diff_density_rms 0.115
_refine_ls_extinction_method none
_refine_ls_goodness_of_fit_ref 1.080
_refine_ls_hydrogen_treatment mixed
_refine_ls_matrix_type full
_refine_ls_number_parameters 126
_refine_ls_number_reflns 2278
_refine_ls_number_restraints 0
_refine_ls_restrained_S_all 1.080
_refine_ls_R_factor_all 0.0204
_refine_ls_R_factor_gt 0.0203
_refine_ls_shift/su_max 0.001
_refine_ls_shift/su_mean 0.000
_refine_ls_structure_factor_coef Fsqd
_refine_ls_weighting_details 'calc w=1/[\s^2^(Fo^2^)+(0.0000P)^2^+0.2645P] where P=(Fo^2^+2Fc^2^)/3'
_refine_ls_weighting_scheme calc
_refine_ls_wR_factor_gt 0.0493
_refine_ls_wR_factor_ref 0.0493
_reflns_number_gt 2275
_reflns_number_total 2278
_reflns_threshold_expression >2sigma(I)
_cod_data_source_file ic034070tsi20030324_015235_2.cif
_cod_data_source_block trans-[PtCl4{Z-NH=C(Et)NHCH2CH(Me)OH-(R)-(-)}2]
_cod_depositor_comments
;
The following automatic conversions were performed:

'_symmetry_cell_setting' value 'Triclinic' changed to 'triclinic'
according to the built-in table from CIF Core dictionary named
'cif_core.dic' version 2.4.1 from 2010-06-29.

Automatic conversion script
Id: cif_fix_values 1646 2011-03-28 12:23:43Z adriana 

The following automatic conversions were performed:

data name '_atom_site_symetry_multiplicity' was replaced with
'_atom_site_symmetry_multiplicity' as specified in the replacement
file 'data/replacement-values/replacement_tags.lst'.

Automatic conversion script
Id: cif_correct_tags 9268 2022-04-12 08:56:07Z antanas 
;
_cod_original_cell_volume 510.11(2)
_cod_database_code 4313520

loop_
_symmetry_equiv_pos_as_xyz
'x, y, z'
'-x, -y, -z'

loop_
_atom_site_label
_atom_site_type_symbol
_atom_site_fract_x
_atom_site_fract_y
_atom_site_fract_z
_atom_site_U_iso_or_equiv
_atom_site_adp_type
_atom_site_occupancy
_atom_site_symmetry_multiplicity
_atom_site_calc_flag
_atom_site_refinement_flags
_atom_site_disorder_assembly
_atom_site_disorder_group
C1 C -0.4151(4) -0.1982(4) 0.0336(4) 0.0207(6) Uani 1 1 d . A .
C2 C -0.5450(5) -0.2223(5) 0.1405(4) 0.0261(7) Uani 1 1 d . . .
H2A H -0.6023 -0.3522 0.1386 0.031 Uiso 1 1 calc R . .
H2B H -0.6541 -0.2057 0.0942 0.031 Uiso 1 1 calc R . .
C3 C -0.4473(5) -0.0906(5) 0.3158(4) 0.0318(8) Uani 1 1 d . . .
H3A H -0.3331 -0.0986 0.3616 0.048 Uiso 1 1 calc R . .
H3B H -0.5405 -0.1265 0.3769 0.048 Uiso 1 1 calc R . .
H3C H -0.4058 0.0376 0.3211 0.048 Uiso 1 1 calc R . .
C4 C -0.6996(5) -0.4567(5) -0.1924(4) 0.0302(7) Uani 1 1 d . A .
H4A H -0.7839 -0.4037 -0.1659 0.036 Uiso 1 1 calc R . .
H4B H -0.7273 -0.5579 -0.1485 0.036 Uiso 1 1 calc R . .
C5 C -0.7452(6) -0.5334(6) -0.3683(5) 0.0421(10) Uani 1 1 d . . .
C7 C -0.9577(6) -0.6856(6) -0.4476(5) 0.0401(9) Uani 1 1 d . A .
H7A H -0.9863 -0.7244 -0.5646 0.060 Uiso 1 1 calc R . .
H7B H -1.0426 -0.6377 -0.4147 0.060 Uiso 1 1 calc R . .
H7C H -0.9814 -0.7928 -0.4146 0.060 Uiso 1 1 calc R . .
N1 N -0.2289(4) -0.0686(4) 0.0917(3) 0.0219(5) Uani 1 1 d . . .
N2 N -0.4944(4) -0.3116(4) -0.1188(3) 0.0277(6) Uani 1 1 d . . .
O1A O -0.6711(7) -0.4150(7) -0.4447(6) 0.0326(16) Uani 0.505(9) 1 d P A 1
H5A H -0.6748 -0.6026 -0.3831 0.060 Uiso 0.51 1 d P A 1
H05 H -0.6227 -0.4596 -0.5369 0.060 Uiso 0.51 1 d P A 1
O1B O -0.6188(8) -0.5710(9) -0.4204(8) 0.050(2) Uani 0.495(9) 1 d P A 2
H5B H -0.7344 -0.4306 -0.4041 0.060 Uiso 0.49 1 d P A 2
H06 H -0.5566 -0.5084 -0.4810 0.060 Uiso 0.49 1 d P A 2
Cl1 Cl -0.07489(12) -0.30782(10) -0.10825(10) 0.02764(17) Uani 1 1 d . . .
Cl2 Cl 0.17911(12) 0.02803(12) 0.24331(10) 0.02794(17) Uani 1 1 d . . .
Pt1 Pt 0.0000 0.0000 0.0000 0.01914(7) Uani 1 2 d S . .
H1 H -0.183(5) 0.001(5) 0.194(5) 0.018(9) Uiso 1 1 d . . .
H2 H -0.410(7) -0.295(7) -0.183(6) 0.045(13) Uiso 1 1 d . . .

loop_
_atom_site_aniso_label
_atom_site_aniso_U_11
_atom_site_aniso_U_22
_atom_site_aniso_U_33
_atom_site_aniso_U_23
_atom_site_aniso_U_13
_atom_site_aniso_U_12
C1 0.0183(14) 0.0206(14) 0.0223(15) 0.0073(12) 0.0076(13) 0.0088(12)
C2 0.0195(15) 0.0274(16) 0.0233(16) 0.0046(13) 0.0096(13) 0.0062(13)
C3 0.0279(18) 0.0390(19) 0.0238(17) 0.0059(15) 0.0112(15) 0.0144(16)
C4 0.0169(15) 0.0295(17) 0.0289(18) 0.0013(14) 0.0080(14) 0.0034(13)
C5 0.0254(19) 0.049(2) 0.0257(18) 0.0105(17) 0.0039(16) 0.0002(17)
C7 0.0268(19) 0.039(2) 0.0271(19) 0.0075(16) -0.0022(16) -0.0003(16)
N1 0.0185(13) 0.0240(13) 0.0181(13) 0.0033(11) 0.0056(11) 0.0084(11)
N2 0.0175(13) 0.0299(14) 0.0205(14) 0.0004(11) 0.0068(12) 0.0036(11)
O1A 0.025(3) 0.033(3) 0.031(3) 0.010(2) 0.008(2) 0.009(2)
O1B 0.024(3) 0.058(4) 0.042(4) -0.010(3) 0.016(3) 0.011(3)
Cl1 0.0240(4) 0.0205(4) 0.0347(4) 0.0060(3) 0.0128(3) 0.0088(3)
Cl2 0.0220(4) 0.0365(4) 0.0219(4) 0.0121(3) 0.0052(3) 0.0114(3)
Pt1 0.01477(10) 0.02014(10) 0.01836(10) 0.00503(7) 0.00590(7) 0.00594(7)

loop_
_atom_type_symbol
_atom_type_description
_atom_type_scat_dispersion_real
_atom_type_scat_dispersion_imag
_atom_type_scat_source
C C 0.0033 0.0016 'International Tables Vol C Tables 4.2.6.8 and 6.1.1.4'
H H 0.0000 0.0000 'International Tables Vol C Tables 4.2.6.8 and 6.1.1.4'
N N 0.0061 0.0033 'International Tables Vol C Tables 4.2.6.8 and 6.1.1.4'
O O 0.0106 0.0060 'International Tables Vol C Tables 4.2.6.8 and 6.1.1.4'
Cl Cl 0.1484 0.1585 'International Tables Vol C Tables 4.2.6.8 and 6.1.1.4'
Pt Pt -1.7033 8.3905 'International Tables Vol C Tables 4.2.6.8 and 6.1.1.4'

loop_
_geom_angle_atom_site_label_1
_geom_angle_atom_site_label_2
_geom_angle_atom_site_label_3
_geom_angle
_geom_angle_site_symmetry_1
_geom_angle_site_symmetry_3
_geom_angle_publ_flag
N1 C1 N2 122.0(3) . . ?
N1 C1 C2 120.3(3) . . ?
N2 C1 C2 117.7(3) . . ?
C1 C2 C3 116.1(3) . . ?
C1 C2 H2A 108.3 . . ?
C3 C2 H2A 108.3 . . ?
C1 C2 H2B 108.3 . . ?
C3 C2 H2B 108.3 . . ?
H2A C2 H2B 107.4 . . ?
C2 C3 H3A 109.5 . . ?
C2 C3 H3B 109.5 . . ?
H3A C3 H3B 109.5 . . ?
C2 C3 H3C 109.5 . . ?
H3A C3 H3C 109.5 . . ?
H3B C3 H3C 109.5 . . ?
N2 C4 C5 110.7(3) . . ?
N2 C4 H4A 109.5 . . ?
C5 C4 H4A 109.5 . . ?
N2 C4 H4B 109.5 . . ?
C5 C4 H4B 109.5 . . ?
H4A C4 H4B 108.1 . . ?
O1B C5 O1A 75.3(5) . . ?
O1B C5 C4 116.1(4) . . ?
O1A C5 C4 118.3(4) . . ?
O1B C5 C7 115.2(4) . . ?
O1A C5 C7 116.0(4) . . ?
C4 C5 C7 111.7(3) . . ?
O1B C5 H5A 26.4 . . ?
O1A C5 H5A 101.6 . . ?
C4 C5 H5A 103.6 . . ?
C7 C5 H5A 102.9 . . ?
O1B C5 H5B 103.1 . . ?
O1A C5 H5B 27.8 . . ?
C4 C5 H5B 104.5 . . ?
C7 C5 H5B 104.5 . . ?
H5A C5 H5B 129.4 . . ?
C5 C7 H7A 109.5 . . ?
C5 C7 H7B 109.5 . . ?
H7A C7 H7B 109.5 . . ?
C5 C7 H7C 109.5 . . ?
H7A C7 H7C 109.5 . . ?
H7B C7 H7C 109.5 . . ?
C1 N1 Pt1 133.8(2) . . ?
C1 N1 H1 118(2) . . ?
Pt1 N1 H1 108(2) . . ?
C1 N2 C4 125.2(3) . . ?
C1 N2 H2 116(3) . . ?
C4 N2 H2 119(3) . . ?
C5 O1A H05 115.9 . . ?
C5 O1A H5B 44.2 . . ?
H05 O1A H5B 151.2 . . ?
C5 O1A H06 85.2 . . ?
H05 O1A H06 40.2 . . ?
H5B O1A H06 129.4 . . ?
C5 O1B H5A 45.6 . . ?
C5 O1B H06 118.2 . . ?
H5A O1B H06 163.4 . . ?
N1 Pt1 N1 180.0(2) 2 . ?
N1 Pt1 Cl2 93.87(8) 2 . ?
N1 Pt1 Cl2 86.13(8) . . ?
N1 Pt1 Cl2 86.13(8) 2 2 ?
N1 Pt1 Cl2 93.87(8) . 2 ?
Cl2 Pt1 Cl2 180.00(4) . 2 ?
N1 Pt1 Cl1 92.99(8) 2 2 ?
N1 Pt1 Cl1 87.01(8) . 2 ?
Cl2 Pt1 Cl1 89.87(3) . 2 ?
Cl2 Pt1 Cl1 90.13(3) 2 2 ?
N1 Pt1 Cl1 87.01(8) 2 . ?
N1 Pt1 Cl1 92.99(8) . . ?
Cl2 Pt1 Cl1 90.13(3) . . ?
Cl2 Pt1 Cl1 89.87(3) 2 . ?
Cl1 Pt1 Cl1 180.00(4) 2 . ?

loop_
_geom_bond_atom_site_label_1
_geom_bond_atom_site_label_2
_geom_bond_distance
_geom_bond_site_symmetry_2
_geom_bond_publ_flag
C1 N1 1.318(4) . ?
C1 N2 1.327(4) . ?
C1 C2 1.505(4) . ?
C2 C3 1.530(5) . ?
C2 H2A 0.9900 . ?
C2 H2B 0.9900 . ?
C3 H3A 0.9800 . ?
C3 H3B 0.9800 . ?
C3 H3C 0.9800 . ?
C4 N2 1.462(4) . ?
C4 C5 1.475(5) . ?
C4 H4A 0.9900 . ?
C4 H4B 0.9900 . ?
C5 O1B 1.304(7) . ?
C5 O1A 1.337(7) . ?
C5 C7 1.520(5) . ?
C5 H5A 0.9793 . ?
C5 H5B 0.9811 . ?
C7 H7A 0.9800 . ?
C7 H7B 0.9800 . ?
C7 H7C 0.9800 . ?
N1 Pt1 2.033(3) . ?
N1 H1 0.88(4) . ?
N2 H2 0.94(5) . ?
O1A H05 1.0281 . ?
O1A H5B 0.6553 . ?
O1A H06 1.4786 . ?
O1B H5A 0.6087 . ?
O1B H06 0.9083 . ?
Cl1 Pt1 2.3216(8) . ?
Cl2 Pt1 2.3207(8) . ?
Pt1 N1 2.033(3) 2 ?
Pt1 Cl2 2.3207(8) 2 ?
Pt1 Cl1 2.3216(8) 2 ?

loop_
_geom_torsion_atom_site_label_1
_geom_torsion_atom_site_label_2
_geom_torsion_atom_site_label_3
_geom_torsion_atom_site_label_4
_geom_torsion
_geom_torsion_site_symmetry_1
_geom_torsion_site_symmetry_2
_geom_torsion_site_symmetry_3
_geom_torsion_site_symmetry_4
_geom_torsion_publ_flag
N1 C1 C2 C3 -0.4(5) . . . . ?
N2 C1 C2 C3 179.2(3) . . . . ?
N2 C4 C5 O1B 44.9(6) . . . . ?
N2 C4 C5 O1A -41.8(6) . . . . ?
N2 C4 C5 C7 179.7(3) . . . . ?
N2 C1 N1 Pt1 -5.2(5) . . . . ?
C2 C1 N1 Pt1 174.5(2) . . . . ?
N1 C1 N2 C4 -179.2(3) . . . . ?
C2 C1 N2 C4 1.1(5) . . . . ?
C5 C4 N2 C1 170.0(4) . . . . ?
C1 N1 Pt1 N1 20(80) . . . 2 ?
C1 N1 Pt1 Cl2 -136.0(3) . . . . ?
C1 N1 Pt1 Cl2 44.0(3) . . . 2 ?
C1 N1 Pt1 Cl1 133.9(3) . . . 2 ?
C1 N1 Pt1 Cl1 -46.1(3) . . . . ?
